data_2204558
loop_
_publ_author_name
'Zeller, Matthias'
'DiMuzio, Steven J.'
'Hunter, Allen D.'

_publ_section_title
;
 Dibromobis(methyldiphenylphosphine)nickel(II)
;
_journal_issue 11
_journal_name_full 'Acta Crystallographica Section E'
_journal_page_first m1595
_journal_page_last m1596
_journal_paper_doi 10.1107/S1600536804024675
_journal_volume 60
_journal_year 2004
_chemical_formula_iupac '[Ni Br2 (C13 H13P)2]'
_chemical_formula_sum 'C26 H26 Br2 Ni P2'
_chemical_formula_weight 618.90
_chemical_name_systematic
;
Dibromobis(methyldiphenylphosphine)nickel(II)
;
_space_group_IT_number 15
_symmetry_cell_setting monoclinic
_symmetry_space_group_name_Hall '-C 2yc'
_symmetry_space_group_name_H-M 'C 1 2/c 1'
_atom_sites_solution_hydrogens difmap
_atom_sites_solution_primary direct
_atom_sites_solution_secondary difmap
_audit_creation_method SHELXL-97
_cell_angle_alpha 90.00
_cell_angle_beta 110.0910(10)
_cell_angle_gamma 90.00
_cell_formula_units_Z 4
_cell_length_a 14.7961(10)
_cell_length_b 12.4953(8)
_cell_length_c 14.5148(10)
_cell_measurement_reflns_used 5337
_cell_measurement_temperature 100(2)
_cell_measurement_theta_max 31.90
_cell_measurement_theta_min 2.19
_cell_volume 2520.2(3)
_computing_cell_refinement 'SAINT-Plus (Bruker, 2003)'
_computing_data_collection 'SMART (Bruker, 1997-2002)'
_computing_data_reduction SAINT-plus
_computing_molecular_graphics SHELXTL
_computing_publication_material SHELXTL
_computing_structure_refinement SHELXTL
_computing_structure_solution 'SHELXTL (Bruker, 2000)'
_diffrn_ambient_temperature 100(2)
_diffrn_measured_fraction_theta_full 0.997
_diffrn_measured_fraction_theta_max 0.997
_diffrn_measurement_device_type 'Bruker AXS SMART APEX CCD'
_diffrn_measurement_method '\f and \w'
_diffrn_radiation_monochromator graphite
_diffrn_radiation_source 'fine-focus sealed tube'
_diffrn_radiation_type MoK\a
_diffrn_radiation_wavelength 0.71073
_diffrn_reflns_av_R_equivalents 0.0206
_diffrn_reflns_av_sigmaI/netI 0.0196
_diffrn_reflns_limit_h_max 20
_diffrn_reflns_limit_h_min -20
_diffrn_reflns_limit_k_max 17
_diffrn_reflns_limit_k_min -17
_diffrn_reflns_limit_l_max 20
_diffrn_reflns_limit_l_min -20
_diffrn_reflns_number 14798
_diffrn_reflns_theta_full 30.51
_diffrn_reflns_theta_max 30.51
_diffrn_reflns_theta_min 2.19
_diffrn_standards_decay_% 0
_diffrn_standards_interval_count \\infty
_diffrn_standards_interval_time \\infty
_diffrn_standards_number 0
_exptl_absorpt_coefficient_mu 4.080
_exptl_absorpt_correction_T_max 0.59
_exptl_absorpt_correction_T_min 0.44959
_exptl_absorpt_correction_type multi-scan
_exptl_absorpt_process_details '(SADABS in SAINT-Plus; Bruker, 2003)'
_exptl_crystal_colour red
_exptl_crystal_density_diffrn 1.631
_exptl_crystal_density_method 'not measured'
_exptl_crystal_description block
_exptl_crystal_F_000 1240
_exptl_crystal_size_max 0.23
_exptl_crystal_size_mid 0.19
_exptl_crystal_size_min 0.13
_refine_diff_density_max 0.579
_refine_diff_density_min -0.255
_refine_ls_extinction_method none
_refine_ls_goodness_of_fit_ref 1.065
_refine_ls_hydrogen_treatment refall
_refine_ls_matrix_type full
_refine_ls_number_parameters 193
_refine_ls_number_reflns 3835
_refine_ls_number_restraints 0
_refine_ls_restrained_S_all 1.065
_refine_ls_R_factor_all 0.0242
_refine_ls_R_factor_gt 0.0216
_refine_ls_shift/su_max 0.003
_refine_ls_shift/su_mean 0.000
_refine_ls_structure_factor_coef Fsqd
_refine_ls_weighting_details 'calc w = 1/[\s^2^(Fo^2^)+(0.0348P)^2^+0.7837P] where P = (Fo^2^+2Fc^2^)/3'
_refine_ls_weighting_scheme calc
_refine_ls_wR_factor_gt 0.0561
_refine_ls_wR_factor_ref 0.0573
_reflns_number_gt 3529
_reflns_number_total 3835
_reflns_threshold_expression I>2\s(I)
_cod_data_source_file rn6024.cif
_cod_data_source_block I
_cod_original_sg_symbol_H-M 'C 2/c'
_cod_original_formula_sum 'C26 H26 Br2 Ni1 P2'
_cod_database_code 2204558
_cod_database_fobs_code 2204558

loop_
_symmetry_equiv_pos_as_xyz
'x, y, z'
'-x, y, -z+1/2'
'x+1/2, y+1/2, z'
'-x+1/2, y+1/2, -z+1/2'
'-x, -y, -z'
'x, -y, z-1/2'
'-x+1/2, -y+1/2, -z'
'x+1/2, -y+1/2, z-1/2'

loop_
_atom_site_label
_atom_site_fract_x
_atom_site_fract_y
_atom_site_fract_z
_atom_site_U_iso_or_equiv
_atom_site_adp_type
_atom_site_calc_flag
_atom_site_refinement_flags
_atom_site_occupancy
_atom_site_type_symbol
Br1 0.348180(9) 0.885441(10) 0.199446(10) 0.02128(5) Uani d . 1 Br
Ni1 0.5000 0.804019(17) 0.2500 0.01467(6) Uani d S 1 Ni
P1 0.50155(2) 0.68728(3) 0.12990(2) 0.01413(7) Uani d . 1 P
C7 0.41860(9) 0.57631(10) 0.11280(9) 0.0149(2) Uani d . 1 C
C11 0.38564(12) 0.38706(11) 0.11524(12) 0.0236(3) Uani d . 1 C
C13 0.61877(10) 0.62865(11) 0.14694(10) 0.0202(3) Uani d . 1 C
C4 0.43288(11) 0.85713(11) -0.16823(10) 0.0216(3) Uani d . 1 C
C9 0.25560(10) 0.51416(11) 0.07861(11) 0.0221(3) Uani d . 1 C
C8 0.32061(10) 0.59786(11) 0.09017(10) 0.0185(2) Uani d . 1 C
C1 0.47000(9) 0.75312(10) 0.01121(9) 0.0150(2) Uani d . 1 C
C12 0.45076(10) 0.47052(10) 0.12546(10) 0.0185(2) Uani d . 1 C
C2 0.52289(10) 0.84386(11) 0.00456(10) 0.0193(2) Uani d . 1 C
C3 0.50500(11) 0.89468(11) -0.08511(11) 0.0216(3) Uani d . 1 C
C10 0.28836(11) 0.40892(12) 0.09133(11) 0.0243(3) Uani d . 1 C
C6 0.39723(9) 0.71625(10) -0.07236(9) 0.0170(2) Uani d . 1 C
C5 0.37891(10) 0.76872(11) -0.16167(10) 0.0202(2) Uani d . 1 C
H6 0.3581(13) 0.6582(14) -0.0721(13) 0.021(4) Uiso d . 1 H
H11 0.4086(14) 0.3163(15) 0.1271(14) 0.028(5) Uiso d . 1 H
H5 0.3306(14) 0.7444(15) -0.2175(14) 0.027(5) Uiso d . 1 H
H8 0.3002(14) 0.6660(16) 0.0870(14) 0.031(5) Uiso d . 1 H
H9 0.1905(14) 0.5343(14) 0.0641(14) 0.024(4) Uiso d . 1 H
H2 0.5698(13) 0.8722(14) 0.0621(14) 0.022(4) Uiso d . 1 H
H4 0.4166(14) 0.8944(14) -0.2279(15) 0.026(5) Uiso d . 1 H
H3 0.5402(14) 0.9575(16) -0.0917(14) 0.030(5) Uiso d . 1 H
H12 0.5155(13) 0.4521(14) 0.1390(13) 0.021(4) Uiso d . 1 H
H13A 0.6414(14) 0.5873(15) 0.2048(14) 0.025(5) Uiso d . 1 H
H13B 0.6150(13) 0.5832(15) 0.0915(13) 0.022(4) Uiso d . 1 H
H10 0.2429(14) 0.3538(16) 0.0836(15) 0.032(5) Uiso d . 1 H
H13C 0.6669(15) 0.6902(16) 0.1533(15) 0.037(5) Uiso d . 1 H

loop_
_atom_site_aniso_label
_atom_site_aniso_U_11
_atom_site_aniso_U_22
_atom_site_aniso_U_33
_atom_site_aniso_U_12
_atom_site_aniso_U_13
_atom_site_aniso_U_23
Br1 0.01607(7) 0.01845(7) 0.02498(8) 0.00162(4) 0.00145(5) -0.00031(4)
Ni1 0.01630(11) 0.01340(11) 0.01268(10) 0.000 0.00288(8) 0.000
P1 0.01316(14) 0.01520(14) 0.01288(14) -0.00033(10) 0.00298(11) -0.00071(10)
C7 0.0167(5) 0.0162(5) 0.0116(5) -0.0014(4) 0.0047(4) -0.0009(4)
C11 0.0292(7) 0.0158(6) 0.0281(7) -0.0001(5) 0.0129(6) 0.0009(5)
C13 0.0155(6) 0.0247(6) 0.0195(6) 0.0021(5) 0.0047(5) 0.0002(5)
C4 0.0264(7) 0.0216(6) 0.0194(6) 0.0070(5) 0.0110(5) 0.0058(5)
C9 0.0171(6) 0.0238(7) 0.0257(6) -0.0033(5) 0.0079(5) -0.0025(5)
C8 0.0178(6) 0.0166(6) 0.0204(6) 0.0000(4) 0.0055(5) -0.0012(5)
C1 0.0145(5) 0.0160(5) 0.0146(5) 0.0009(4) 0.0051(4) -0.0002(4)
C12 0.0205(6) 0.0178(6) 0.0179(6) 0.0013(4) 0.0074(5) 0.0001(4)
C2 0.0206(6) 0.0181(6) 0.0196(6) -0.0023(5) 0.0075(5) -0.0021(5)
C3 0.0277(7) 0.0159(6) 0.0251(7) -0.0003(5) 0.0140(6) 0.0016(5)
C10 0.0270(7) 0.0198(6) 0.0288(7) -0.0060(5) 0.0130(6) -0.0028(5)
C6 0.0155(5) 0.0181(6) 0.0171(6) 0.0003(4) 0.0050(5) 0.0004(4)
C5 0.0181(6) 0.0245(6) 0.0164(6) 0.0041(5) 0.0040(5) 0.0015(5)

loop_
_atom_type_symbol
_atom_type_description
_atom_type_scat_dispersion_real
_atom_type_scat_dispersion_imag
_atom_type_scat_source
C C 0.0033 0.0016 'International Tables Vol C Tables 4.2.6.8 and 6.1.1.4'
H H 0.0000 0.0000 'International Tables Vol C Tables 4.2.6.8 and 6.1.1.4'
Ni Ni 0.3393 1.1124 'International Tables Vol C Tables 4.2.6.8 and 6.1.1.4'
P P 0.1023 0.0942 'International Tables Vol C Tables 4.2.6.8 and 6.1.1.4'
Br Br -0.2901 2.4595 'International Tables Vol C Tables 4.2.6.8 and 6.1.1.4'

loop_
_geom_angle_atom_site_label_1
_geom_angle_atom_site_label_2
_geom_angle_atom_site_label_3
_geom_angle_site_symmetry_1
_geom_angle_site_symmetry_3
_geom_angle
_geom_angle_publ_flag
P1 Ni1 P1 . 2_655 100.415(19) y
P1 Ni1 Br1 . 2_655 104.895(9) y
P1 Ni1 Br1 2_655 2_655 107.391(9) y
P1 Ni1 Br1 . . 107.391(9) n
P1 Ni1 Br1 2_655 . 104.895(9) n
Br1 Ni1 Br1 2_655 . 128.515(12) y
C7 P1 C1 . . 105.96(6) y
C7 P1 C13 . . 106.24(6) y
C1 P1 C13 . . 103.49(6) y
C7 P1 Ni1 . . 114.23(4) y
C1 P1 Ni1 . . 111.60(4) y
C13 P1 Ni1 . . 114.41(5) y
C12 C7 C8 . . 119.50(12) n
C12 C7 P1 . . 121.52(10) n
C8 C7 P1 . . 118.94(10) n
C10 C11 C12 . . 119.98(13) n
C10 C11 H11 . . 120.6(12) n
C12 C11 H11 . . 119.3(12) n
P1 C13 H13A . . 111.8(11) n
P1 C13 H13B . . 110.0(11) n
H13A C13 H13B . . 108.6(16) n
P1 C13 H13C . . 108.0(11) n
H13A C13 H13C . . 107.8(16) n
H13B C13 H13C . . 110.7(16) n
C5 C4 C3 . . 119.90(12) n
C5 C4 H4 . . 119.2(12) n
C3 C4 H4 . . 120.7(12) n
C8 C9 C10 . . 119.96(13) n
C8 C9 H9 . . 115.8(11) n
C10 C9 H9 . . 124.2(11) n
C9 C8 C7 . . 120.11(12) n
C9 C8 H8 . . 120.0(13) n
C7 C8 H8 . . 119.8(13) n
C6 C1 C2 . . 119.36(11) n
C6 C1 P1 . . 122.99(9) n
C2 C1 P1 . . 117.64(9) n
C11 C12 C7 . . 120.21(13) n
C11 C12 H12 . . 117.2(11) n
C7 C12 H12 . . 122.5(11) n
C3 C2 C1 . . 120.25(12) n
C3 C2 H2 . . 119.9(11) n
C1 C2 H2 . . 119.9(11) n
C4 C3 C2 . . 120.10(12) n
C4 C3 H3 . . 117.9(12) n
C2 C3 H3 . . 122.0(12) n
C11 C10 C9 . . 120.23(13) n
C11 C10 H10 . . 121.5(12) n
C9 C10 H10 . . 118.3(12) n
C5 C6 C1 . . 119.93(12) n
C5 C6 H6 . . 116.7(11) n
C1 C6 H6 . . 123.4(11) n
C4 C5 C6 . . 120.43(13) n
C4 C5 H5 . . 119.3(11) n
C6 C5 H5 . . 120.2(11) n

loop_
_geom_bond_atom_site_label_1
_geom_bond_atom_site_label_2
_geom_bond_site_symmetry_2
_geom_bond_distance
_geom_bond_publ_flag
Br1 Ni1 . 2.3425(2) y
Ni1 P1 . 2.2791(4) y
Ni1 P1 2_655 2.2791(4) n
Ni1 Br1 2_655 2.3425(2) n
P1 C7 . 1.8114(13) y
P1 C1 . 1.8193(12) y
P1 C13 . 1.8197(14) y
C7 C12 . 1.3955(18) n
C7 C8 . 1.3984(18) n
C11 C10 . 1.387(2) n
C11 C12 . 1.3927(19) n
C11 H11 . 0.941(19) n
C13 H13A . 0.944(19) n
C13 H13B . 0.970(18) n
C13 H13C . 1.03(2) n
C4 C5 . 1.385(2) n
C4 C3 . 1.389(2) n
C4 H4 . 0.94(2) n
C9 C8 . 1.3915(19) n
C9 C10 . 1.392(2) n
C9 H9 . 0.946(18) n
C8 H8 . 0.90(2) n
C1 C6 . 1.3948(17) n
C1 C2 . 1.3997(17) n
C12 H12 . 0.938(18) n
C2 C3 . 1.3895(19) n
C2 H2 . 0.952(19) n
C3 H3 . 0.96(2) n
C10 H10 . 0.94(2) n
C6 C5 . 1.3936(18) n
C6 H6 . 0.929(18) n
C5 H5 . 0.928(19) n
